data_7122439
loop_
_publ_author_name
'Frogley, Benjamin J.'
'Hill, Anthony F.'

_publ_section_title
;
 Alkynylbis(alkylidynyl)phosphines: {L<sub>n</sub>M[triple bond, length as
 m-dash]C}<sub>2</sub>PC[triple bond, length as m-dash]CR.
;
_journal_issue 87
_journal_name_full 'Chemical communications (Cambridge, England)'
_journal_page_first 12373
_journal_page_last 12376
_journal_paper_doi 10.1039/c8cc07166g
_journal_volume 54
_journal_year 2018
_chemical_formula_moiety 'C42 H53 B2 N12 O4 P W2, C H Cl3'
_chemical_formula_sum 'C43 H54 B2 Cl3 N12 O4 P W2'
_chemical_formula_weight 1329.62
_space_group_crystal_system monoclinic
_space_group_IT_number 15
_space_group_name_Hall '-C 2yc'
_space_group_name_H-M_alt 'C 1 2/c 1'
_symmetry_space_group_name_Hall '-C 2yc'
_symmetry_space_group_name_H-M 'C 1 2/c 1'
_atom_sites_solution_hydrogens mixed
_audit_creation_method SHELXL-2014/7
_audit_update_record
;
2018-06-27 deposited with the CCDC.
2018-10-11 downloaded from the CCDC.
;
_cell_angle_alpha 90
_cell_angle_beta 115.668(3)
_cell_angle_gamma 90
_cell_formula_units_Z 4
_cell_length_a 21.4150(5)
_cell_length_b 10.8991(2)
_cell_length_c 24.0583(5)
_cell_measurement_reflns_used 30131
_cell_measurement_temperature 150.0(1)
_cell_measurement_theta_max 29.6310
_cell_measurement_theta_min 3.6250
_cell_volume 5061.2(2)
_computing_cell_refinement 'CrysAlisPro 1.171.39.46 (Rigaku OD, 2018)'
_computing_data_collection 'CrysAlisPro 1.171.39.46 (Rigaku OD, 2018)'
_computing_data_reduction 'CrysAlisPro 1.171.39.46 (Rigaku OD, 2018)'
_computing_structure_refinement 'SHELXL-2014/7 (Sheldrick, 2014)'
_computing_structure_solution 'SHELXS-2014/7 (Sheldrick, 2014)'
_diffrn_ambient_temperature 150.0(1)
_diffrn_detector_area_resol_mean 10.3744
_diffrn_measured_fraction_theta_full 0.998
_diffrn_measured_fraction_theta_max 0.998
_diffrn_measurement_device_type 'New Xcalibur, Atlas'
_diffrn_measurement_method '\w scans'
_diffrn_radiation_type MoK\a
_diffrn_radiation_wavelength 0.71073
_diffrn_reflns_av_R_equivalents 0.0238
_diffrn_reflns_av_unetI/netI 0.0107
_diffrn_reflns_Laue_measured_fraction_full 0.998
_diffrn_reflns_Laue_measured_fraction_max 0.998
_diffrn_reflns_limit_h_max 26
_diffrn_reflns_limit_h_min -26
_diffrn_reflns_limit_k_max 13
_diffrn_reflns_limit_k_min -13
_diffrn_reflns_limit_l_max 30
_diffrn_reflns_limit_l_min -30
_diffrn_reflns_number 51216
_diffrn_reflns_point_group_measured_fraction_full 0.998
_diffrn_reflns_point_group_measured_fraction_max 0.998
_diffrn_reflns_theta_full 25.242
_diffrn_reflns_theta_max 26.371
_diffrn_reflns_theta_min 3.380
_diffrn_source 'fine-focus sealed X-ray tube'
_exptl_absorpt_coefficient_mu 4.785
_exptl_absorpt_correction_T_max 1.00000
_exptl_absorpt_correction_T_min 0.48028
_exptl_absorpt_correction_type multi-scan
_exptl_absorpt_process_details
;
CrysAlisPro 1.171.39.46 (Rigaku Oxford Diffraction, 2018)
Empirical absorption correction using spherical harmonics,
 implemented in SCALE3 ABSPACK scaling algorithm.
;
_exptl_crystal_colour Orange
_exptl_crystal_density_diffrn 1.745
_exptl_crystal_description Block
_exptl_crystal_F_000 2608
_exptl_crystal_size_max 0.326
_exptl_crystal_size_mid 0.291
_exptl_crystal_size_min 0.114
_refine_diff_density_max 0.924
_refine_diff_density_min -0.909
_refine_diff_density_rms 0.073
_refine_ls_extinction_method none
_refine_ls_goodness_of_fit_ref 1.241
_refine_ls_hydrogen_treatment mixed
_refine_ls_matrix_type full
_refine_ls_number_parameters 349
_refine_ls_number_reflns 5154
_refine_ls_number_restraints 30
_refine_ls_restrained_S_all 1.240
_refine_ls_R_factor_all 0.0215
_refine_ls_R_factor_gt 0.0198
_refine_ls_shift/su_max 0.002
_refine_ls_shift/su_mean 0.000
_refine_ls_structure_factor_coef Fsqd
_refine_ls_weighting_details 'w=1/[\s^2^(Fo^2^)+(0.0067P)^2^+21.1350P] where P=(Fo^2^+2Fc^2^)/3'
_refine_ls_weighting_scheme calc
_refine_ls_wR_factor_gt 0.0432
_refine_ls_wR_factor_ref 0.0441
_reflns_Friedel_coverage 0.000
_reflns_number_gt 4941
_reflns_number_total 5154
_reflns_threshold_expression 'I > 2\s(I)'
_cod_data_source_file c8cc07166g2.cif
_cod_data_source_block Compound_8
_cod_depositor_comments 'Adding full bibliography for 7122430--7122440.cif.'
_cod_database_code 7122439
_shelx_shelxl_version_number 2014/7
_shelx_space_group_comment
;
The symmetry employed for this shelxl refinement is uniquely defined
by the following loop, which should always be used as a source of
symmetry information in preference to the above space-group names.
They are only intended as comments.
;

loop_
_space_group_symop_operation_xyz
'x, y, z'
'-x, y, -z+1/2'
'x+1/2, y+1/2, z'
'-x+1/2, y+1/2, -z+1/2'
'-x, -y, -z'
'x, -y, z-1/2'
'-x+1/2, -y+1/2, -z'
'x+1/2, -y+1/2, z-1/2'

loop_
_atom_site_label
_atom_site_type_symbol
_atom_site_fract_x
_atom_site_fract_y
_atom_site_fract_z
_atom_site_U_iso_or_equiv
_atom_site_adp_type
_atom_site_occupancy
_atom_site_site_symmetry_order
_atom_site_calc_flag
_atom_site_refinement_flags_posn
_atom_site_refinement_flags_adp
_atom_site_refinement_flags_occupancy
_atom_site_disorder_assembly
_atom_site_disorder_group
W W 0.58836(2) 0.53392(2) 0.38343(2) 0.02198(4) Uani 1 1 d . . . . .
P P 0.5000 0.72500(10) 0.2500 0.0280(2) Uani 1 2 d S T P . .
N5 N 0.50996(12) 0.4452(2) 0.40735(11) 0.0242(5) Uani 1 1 d . . . . .
N6 N 0.51378(13) 0.3219(2) 0.42041(11) 0.0258(5) Uani 1 1 d . . . . .
N3 N 0.59238(13) 0.3544(2) 0.34233(11) 0.0251(5) Uani 1 1 d . . . . .
O1 O 0.59245(15) 0.7860(2) 0.44781(12) 0.0471(7) Uani 1 1 d . . . . .
O2 O 0.71754(14) 0.6415(3) 0.37053(13) 0.0516(7) Uani 1 1 d . . . . .
N4 N 0.58362(13) 0.2465(2) 0.36738(11) 0.0253(5) Uani 1 1 d . . . . .
N1 N 0.65789(12) 0.4336(2) 0.47183(11) 0.0232(5) Uani 1 1 d . . . . .
N2 N 0.64299(13) 0.3134(2) 0.47872(11) 0.0235(5) Uani 1 1 d . . . . .
C1 C 0.53812(16) 0.6218(3) 0.31373(13) 0.0260(6) Uani 1 1 d . . . . .
C2 C 0.59022(18) 0.6911(3) 0.42634(14) 0.0324(7) Uani 1 1 d . . . . .
C3 C 0.67059(17) 0.5996(3) 0.37486(14) 0.0323(7) Uani 1 1 d . . . . .
C16 C 0.59789(15) 0.3249(3) 0.29040(13) 0.0274(6) Uani 1 1 d . . . . .
C11 C 0.45219(16) 0.4871(3) 0.40972(13) 0.0314(7) Uani 1 1 d . . . . .
C21 C 0.71417(15) 0.4646(3) 0.52339(13) 0.0268(6) Uani 1 1 d . . . . .
C23 C 0.68979(16) 0.2711(3) 0.53370(13) 0.0271(6) Uani 1 1 d . . . . .
C15 C 0.60788(19) 0.4180(3) 0.24963(15) 0.0391(8) Uani 1 1 d . . . . .
H15A H 0.5694 0.4738 0.2347 0.059 Uiso 1 1 calc R U . . .
H15B H 0.6108 0.3775 0.2154 0.059 Uiso 1 1 calc R U . . .
H15C H 0.6499 0.4626 0.2726 0.059 Uiso 1 1 calc R U . . .
C18 C 0.58276(15) 0.1518(3) 0.33136(14) 0.0292(7) Uani 1 1 d . . . . .
C20 C 0.74550(17) 0.5895(3) 0.53195(15) 0.0360(8) Uani 1 1 d . . . . .
H20A H 0.7648 0.6014 0.5031 0.054 Uiso 1 1 calc R U . . .
H20B H 0.7814 0.5972 0.5732 0.054 Uiso 1 1 calc R U . . .
H20C H 0.7104 0.6502 0.5251 0.054 Uiso 1 1 calc R U . . .
C13 C 0.45831(17) 0.2878(3) 0.42957(14) 0.0323(7) Uani 1 1 d . . . . .
C12 C 0.41881(17) 0.3901(4) 0.42308(15) 0.0371(8) Uani 1 1 d . . . . .
H12 H 0.3774 0.3941 0.4269 0.045 Uiso 1 1 calc R U . . .
C22 C 0.73546(16) 0.3643(3) 0.56272(13) 0.0287(7) Uani 1 1 d . . . . .
H22 H 0.7733 0.3609 0.6012 0.034 Uiso 1 1 calc R U . . .
C17 C 0.59230(16) 0.1986(3) 0.28266(14) 0.0314(7) Uani 1 1 d . . . . .
H17 H 0.5946 0.1542 0.2506 0.038 Uiso 1 1 calc R U . . .
C24 C 0.6886(2) 0.1436(3) 0.55582(16) 0.0386(8) Uani 1 1 d . . . . .
H24A H 0.6478 0.1326 0.5624 0.058 Uiso 1 1 calc R U . . .
H24B H 0.7290 0.1303 0.5938 0.058 Uiso 1 1 calc R U . . .
H24C H 0.6881 0.0861 0.5255 0.058 Uiso 1 1 calc R U . . .
C10 C 0.43105(19) 0.6181(4) 0.39926(17) 0.0443(9) Uani 1 1 d . . . . .
H10A H 0.4627 0.6666 0.4330 0.066 Uiso 1 1 calc R U . . .
H10B H 0.3852 0.6267 0.3964 0.066 Uiso 1 1 calc R U . . .
H10C H 0.4316 0.6457 0.3616 0.066 Uiso 1 1 calc R U . . .
C19 C 0.5714(2) 0.0222(3) 0.34534(18) 0.0432(9) Uani 1 1 d . . . . .
H19A H 0.6014 0.0040 0.3876 0.065 Uiso 1 1 calc R U . . .
H19B H 0.5814 -0.0325 0.3190 0.065 Uiso 1 1 calc R U . . .
H19C H 0.5240 0.0119 0.3384 0.065 Uiso 1 1 calc R U . . .
C14 C 0.4469(2) 0.1577(4) 0.44252(19) 0.0483(10) Uani 1 1 d . . . . .
H14A H 0.4530 0.1046 0.4133 0.072 Uiso 1 1 calc R U . . .
H14B H 0.4008 0.1486 0.4390 0.072 Uiso 1 1 calc R U . . .
H14C H 0.4798 0.1361 0.4835 0.072 Uiso 1 1 calc R U . . .
B B 0.57872(18) 0.2489(3) 0.42926(16) 0.0258(7) Uani 1 1 d . . . . .
C4 C 0.5754(4) 0.7794(6) 0.2441(3) 0.0426(19) Uani 0.5 1 d . . P A 1
C5 C 0.6229(4) 0.8229(7) 0.2414(4) 0.0451(18) Uani 0.5 1 d . . P A 1
C7 C 0.6685(5) 0.9647(9) 0.1889(4) 0.0526(18) Uani 0.5 1 d D U P A 1
H7A H 0.6380 0.9322 0.1493 0.079 Uiso 0.5 1 calc R U P A 1
H7B H 0.7104 0.9931 0.1879 0.079 Uiso 0.5 1 calc R U P A 1
H7C H 0.6462 1.0319 0.1990 0.079 Uiso 0.5 1 calc R U P A 1
C9 C 0.7274(9) 0.7623(15) 0.2314(10) 0.0526(18) Uani 0.5 1 d D U P A 1
H9A H 0.7008 0.7156 0.1949 0.079 Uiso 0.5 1 calc R U P A 1
H9B H 0.7398 0.7111 0.2671 0.079 Uiso 0.5 1 calc R U P A 1
H9C H 0.7687 0.7922 0.2296 0.079 Uiso 0.5 1 calc R U P A 1
C8 C 0.7297(8) 0.9342(15) 0.2922(6) 0.0526(18) Uani 0.5 1 d D U P A 1
H8A H 0.7657 0.9763 0.2862 0.079 Uiso 0.5 1 calc R U P A 1
H8B H 0.7501 0.8761 0.3252 0.079 Uiso 0.5 1 calc R U P A 1
H8C H 0.7027 0.9925 0.3024 0.079 Uiso 0.5 1 calc R U P A 1
C6 C 0.6849(7) 0.8694(11) 0.2354(5) 0.0526(18) Uani 0.5 1 d D U P A 1
C51 C 0.6838(5) 0.8499(8) 0.2493(3) 0.037(2) Uani 0.5 1 d D . P B 2
H51 H 0.6547 0.8031 0.2639 0.045 Uiso 0.5 1 calc R U P B 2
Cl1 Cl 0.62781(17) 0.9261(3) 0.18372(11) 0.0790(9) Uani 0.5 1 d D . P B 2
Cl2 Cl 0.7341(2) 0.9427(3) 0.30848(11) 0.0529(7) Uani 0.5 1 d D . P B 2
Cl3 Cl 0.7323(3) 0.7411(4) 0.2303(3) 0.0659(9) Uani 0.5 1 d D . P B 2
H99 H 0.5747(17) 0.155(3) 0.4437(15) 0.030(9) Uiso 1 1 d . . . . .

loop_
_atom_site_aniso_label
_atom_site_aniso_U_11
_atom_site_aniso_U_22
_atom_site_aniso_U_33
_atom_site_aniso_U_23
_atom_site_aniso_U_13
_atom_site_aniso_U_12
W 0.02543(6) 0.02293(6) 0.01739(6) 0.00139(5) 0.00910(5) 0.00088(5)
P 0.0413(6) 0.0202(5) 0.0193(5) 0.000 0.0101(5) 0.000
N5 0.0235(12) 0.0290(13) 0.0202(12) -0.0007(10) 0.0094(10) 0.0019(10)
N6 0.0270(13) 0.0276(13) 0.0236(12) -0.0013(10) 0.0117(10) -0.0044(11)
N3 0.0249(12) 0.0295(13) 0.0209(12) 0.0003(10) 0.0100(10) 0.0020(11)
O1 0.0749(19) 0.0280(13) 0.0477(15) -0.0079(11) 0.0353(14) -0.0044(13)
O2 0.0518(16) 0.0570(17) 0.0568(17) -0.0025(14) 0.0334(14) -0.0176(14)
N4 0.0265(13) 0.0242(13) 0.0226(12) -0.0052(10) 0.0083(10) -0.0017(10)
N1 0.0235(12) 0.0229(12) 0.0224(12) -0.0010(10) 0.0092(10) -0.0024(10)
N2 0.0267(12) 0.0226(12) 0.0205(12) 0.0024(10) 0.0096(10) 0.0011(10)
C1 0.0311(16) 0.0243(15) 0.0228(14) -0.0024(12) 0.0118(12) -0.0018(12)
C2 0.0422(19) 0.0311(17) 0.0248(15) 0.0036(13) 0.0153(14) -0.0004(14)
C3 0.0372(18) 0.0328(17) 0.0282(16) 0.0008(14) 0.0155(14) -0.0034(15)
C16 0.0209(14) 0.0379(17) 0.0207(14) -0.0024(13) 0.0066(12) 0.0066(13)
C11 0.0275(16) 0.048(2) 0.0181(14) -0.0014(13) 0.0090(12) 0.0051(14)
C21 0.0224(14) 0.0372(17) 0.0210(14) -0.0021(13) 0.0095(12) -0.0005(13)
C23 0.0278(15) 0.0340(17) 0.0227(14) 0.0039(13) 0.0139(12) 0.0099(13)
C15 0.048(2) 0.049(2) 0.0260(16) 0.0048(15) 0.0210(15) 0.0149(17)
C18 0.0209(14) 0.0297(16) 0.0304(16) -0.0106(13) 0.0048(13) 0.0001(12)
C20 0.0310(17) 0.0418(19) 0.0300(17) -0.0058(15) 0.0083(14) -0.0112(15)
C13 0.0306(16) 0.045(2) 0.0234(15) -0.0054(14) 0.0135(13) -0.0107(15)
C12 0.0263(16) 0.062(2) 0.0273(16) -0.0040(16) 0.0152(13) -0.0025(16)
C22 0.0242(15) 0.0410(18) 0.0186(14) 0.0010(13) 0.0069(12) 0.0058(13)
C17 0.0248(15) 0.0394(18) 0.0246(15) -0.0121(14) 0.0057(12) 0.0044(14)
C24 0.050(2) 0.0346(18) 0.0319(17) 0.0094(14) 0.0186(16) 0.0118(16)
C10 0.041(2) 0.053(2) 0.042(2) 0.0090(17) 0.0217(17) 0.0208(18)
C19 0.046(2) 0.0307(18) 0.048(2) -0.0140(16) 0.0156(17) -0.0055(16)
C14 0.057(2) 0.046(2) 0.057(2) -0.0129(19) 0.038(2) -0.0232(19)
B 0.0290(17) 0.0240(17) 0.0261(17) -0.0004(14) 0.0136(14) -0.0033(14)
C4 0.072(5) 0.030(4) 0.026(3) -0.007(3) 0.021(3) -0.024(4)
C5 0.040(4) 0.049(4) 0.049(4) -0.023(4) 0.023(4) -0.008(4)
C7 0.046(3) 0.064(4) 0.056(4) -0.022(3) 0.029(3) -0.020(3)
C9 0.046(3) 0.064(4) 0.056(4) -0.022(3) 0.029(3) -0.020(3)
C8 0.046(3) 0.064(4) 0.056(4) -0.022(3) 0.029(3) -0.020(3)
C6 0.046(3) 0.064(4) 0.056(4) -0.022(3) 0.029(3) -0.020(3)
C51 0.049(5) 0.042(5) 0.018(4) 0.007(3) 0.012(3) 0.018(4)
Cl1 0.093(2) 0.0814(18) 0.0414(12) -0.0039(12) 0.0091(13) 0.0482(16)
Cl2 0.0650(14) 0.0514(13) 0.0318(12) -0.0138(11) 0.0113(11) -0.0026(11)
Cl3 0.0560(15) 0.0506(16) 0.0776(19) -0.0220(15) 0.0163(14) 0.0174(12)

loop_
_atom_type_symbol
_atom_type_description
_atom_type_scat_dispersion_real
_atom_type_scat_dispersion_imag
_atom_type_scat_source
C C 0.0033 0.0016 'International Tables Vol C Tables 4.2.6.8 and 6.1.1.4'
H H 0.0000 0.0000 'International Tables Vol C Tables 4.2.6.8 and 6.1.1.4'
B B 0.0013 0.0007 'International Tables Vol C Tables 4.2.6.8 and 6.1.1.4'
Cl Cl 0.1484 0.1585 'International Tables Vol C Tables 4.2.6.8 and 6.1.1.4'
N N 0.0061 0.0033 'International Tables Vol C Tables 4.2.6.8 and 6.1.1.4'
O O 0.0106 0.0060 'International Tables Vol C Tables 4.2.6.8 and 6.1.1.4'
P P 0.1023 0.0942 'International Tables Vol C Tables 4.2.6.8 and 6.1.1.4'
W W -0.8490 6.8722 'International Tables Vol C Tables 4.2.6.8 and 6.1.1.4'

loop_
_geom_angle_atom_site_label_1
_geom_angle_atom_site_label_2
_geom_angle_atom_site_label_3
_geom_angle
_geom_angle_site_symmetry_1
_geom_angle_site_symmetry_3
C1 W C2 84.05(13) . .
C1 W C3 84.95(13) . .
C2 W C3 85.68(14) . .
C1 W N3 100.09(11) . .
C2 W N3 175.75(11) . .
C3 W N3 93.67(12) . .
C1 W N5 104.84(11) . .
C2 W N5 95.05(12) . .
C3 W N5 170.21(11) . .
N3 W N5 84.88(9) . .
C1 W N1 175.75(11) . .
C2 W N1 94.07(11) . .
C3 W N1 91.11(11) . .
N3 W N1 81.74(9) . .
N5 W N1 79.09(9) . .
C4 P C4 141.1(5) 2_655 .
C4 P C1 100.7(3) 2_655 2_655
C4 P C1 103.5(2) . 2_655
C4 P C1 103.5(2) 2_655 .
C4 P C1 100.7(3) . .
C1 P C1 102.0(2) 2_655 .
C11 N5 N6 106.7(3) . .
C11 N5 W 132.6(2) . .
N6 N5 W 120.57(18) . .
C13 N6 N5 109.7(3) . .
C13 N6 B 130.0(3) . .
N5 N6 B 120.0(2) . .
C16 N3 N4 106.7(2) . .
C16 N3 W 131.6(2) . .
N4 N3 W 121.57(18) . .
C18 N4 N3 110.0(2) . .
C18 N4 B 130.6(3) . .
N3 N4 B 119.4(2) . .
C21 N1 N2 106.9(2) . .
C21 N1 W 134.6(2) . .
N2 N1 W 118.55(17) . .
C23 N2 N1 109.3(2) . .
C23 N2 B 129.4(3) . .
N1 N2 B 121.1(2) . .
P C1 W 170.88(19) . .
O1 C2 W 174.8(3) . .
O2 C3 W 177.5(3) . .
N3 C16 C17 109.0(3) . .
N3 C16 C15 123.0(3) . .
C17 C16 C15 128.0(3) . .
N5 C11 C12 109.1(3) . .
N5 C11 C10 122.6(3) . .
C12 C11 C10 128.4(3) . .
N1 C21 C22 109.2(3) . .
N1 C21 C20 121.8(3) . .
C22 C21 C20 129.0(3) . .
N2 C23 C22 108.0(3) . .
N2 C23 C24 123.2(3) . .
C22 C23 C24 128.8(3) . .
C16 C15 H15A 109.5 . .
C16 C15 H15B 109.5 . .
H15A C15 H15B 109.5 . .
C16 C15 H15C 109.5 . .
H15A C15 H15C 109.5 . .
H15B C15 H15C 109.5 . .
N4 C18 C17 107.5(3) . .
N4 C18 C19 122.6(3) . .
C17 C18 C19 129.9(3) . .
C21 C20 H20A 109.5 . .
C21 C20 H20B 109.5 . .
H20A C20 H20B 109.5 . .
C21 C20 H20C 109.5 . .
H20A C20 H20C 109.5 . .
H20B C20 H20C 109.5 . .
N6 C13 C12 107.6(3) . .
N6 C13 C14 121.9(3) . .
C12 C13 C14 130.5(3) . .
C13 C12 C11 107.0(3) . .
C13 C12 H12 126.5 . .
C11 C12 H12 126.5 . .
C23 C22 C21 106.5(3) . .
C23 C22 H22 126.7 . .
C21 C22 H22 126.7 . .
C18 C17 C16 106.9(3) . .
C18 C17 H17 126.6 . .
C16 C17 H17 126.6 . .
C23 C24 H24A 109.5 . .
C23 C24 H24B 109.5 . .
H24A C24 H24B 109.5 . .
C23 C24 H24C 109.5 . .
H24A C24 H24C 109.5 . .
H24B C24 H24C 109.5 . .
C11 C10 H10A 109.5 . .
C11 C10 H10B 109.5 . .
H10A C10 H10B 109.5 . .
C11 C10 H10C 109.5 . .
H10A C10 H10C 109.5 . .
H10B C10 H10C 109.5 . .
C18 C19 H19A 109.5 . .
C18 C19 H19B 109.5 . .
H19A C19 H19B 109.5 . .
C18 C19 H19C 109.5 . .
H19A C19 H19C 109.5 . .
H19B C19 H19C 109.5 . .
C13 C14 H14A 109.5 . .
C13 C14 H14B 109.5 . .
H14A C14 H14B 109.5 . .
C13 C14 H14C 109.5 . .
H14A C14 H14C 109.5 . .
H14B C14 H14C 109.5 . .
N6 B N4 108.2(2) . .
N6 B N2 108.8(2) . .
N4 B N2 110.0(2) . .
N6 B H99 109.7(17) . .
N4 B H99 109.9(17) . .
N2 B H99 110.3(17) . .
C5 C4 P 175.0(7) . .
C4 C5 C6 175.1(9) . .
C6 C7 H7A 109.5 . .
C6 C7 H7B 109.5 . .
H7A C7 H7B 109.5 . .
C6 C7 H7C 109.5 . .
H7A C7 H7C 109.5 . .
H7B C7 H7C 109.5 . .
C6 C9 H9A 109.5 . .
C6 C9 H9B 109.5 . .
H9A C9 H9B 109.5 . .
C6 C9 H9C 109.5 . .
H9A C9 H9C 109.5 . .
H9B C9 H9C 109.5 . .
C6 C8 H8A 109.5 . .
C6 C8 H8B 109.5 . .
H8A C8 H8B 109.5 . .
C6 C8 H8C 109.5 . .
H8A C8 H8C 109.5 . .
H8B C8 H8C 109.5 . .
C7 C6 C8 102.4(11) . .
C7 C6 C5 112.9(9) . .
C8 C6 C5 109.0(10) . .
C7 C6 C9 117.1(12) . .
C8 C6 C9 105.2(13) . .
C5 C6 C9 109.4(11) . .
Cl2 C51 Cl1 114.7(5) . .
Cl2 C51 Cl3 112.7(6) . .
Cl1 C51 Cl3 109.9(4) . .
Cl2 C51 H51 106.3 . .
Cl1 C51 H51 106.3 . .
Cl3 C51 H51 106.3 . .

loop_
_geom_bond_atom_site_label_1
_geom_bond_atom_site_label_2
_geom_bond_distance
_geom_bond_site_symmetry_2
W C1 1.823(3) .
W C2 1.992(3) .
W C3 1.992(3) .
W N3 2.211(3) .
W N5 2.219(2) .
W N1 2.279(2) .
P C4 1.783(8) 2_655
P C4 1.783(8) .
P C1 1.788(3) 2_655
P C1 1.788(3) .
N5 C11 1.343(4) .
N5 N6 1.374(3) .
N6 C13 1.351(4) .
N6 B 1.535(4) .
N3 C16 1.344(4) .
N3 N4 1.371(3) .
O1 C2 1.148(4) .
O2 C3 1.150(4) .
N4 C18 1.342(4) .
N4 B 1.537(4) .
N1 C21 1.346(4) .
N1 N2 1.374(3) .
N2 C23 1.348(4) .
N2 B 1.545(4) .
C16 C17 1.387(5) .
C16 C15 1.489(5) .
C11 C12 1.390(5) .
C11 C10 1.486(5) .
C21 C22 1.387(4) .
C21 C20 1.492(5) .
C23 C22 1.373(5) .
C23 C24 1.492(5) .
C15 H15A 0.9600 .
C15 H15B 0.9600 .
C15 H15C 0.9600 .
C18 C17 1.372(5) .
C18 C19 1.496(5) .
C20 H20A 0.9600 .
C20 H20B 0.9600 .
C20 H20C 0.9600 .
C13 C12 1.367(5) .
C13 C14 1.495(5) .
C12 H12 0.9300 .
C22 H22 0.9300 .
C17 H17 0.9300 .
C24 H24A 0.9600 .
C24 H24B 0.9600 .
C24 H24C 0.9600 .
C10 H10A 0.9600 .
C10 H10B 0.9600 .
C10 H10C 0.9600 .
C19 H19A 0.9600 .
C19 H19B 0.9600 .
C19 H19C 0.9600 .
C14 H14A 0.9600 .
C14 H14B 0.9600 .
C14 H14C 0.9600 .
B H99 1.10(3) .
C4 C5 1.149(10) .
C5 C6 1.486(15) .
C7 C6 1.453(12) .
C7 H7A 0.9600 .
C7 H7B 0.9600 .
C7 H7C 0.9600 .
C9 C6 1.509(13) .
C9 H9A 0.9600 .
C9 H9B 0.9600 .
C9 H9C 0.9600 .
C8 C6 1.466(12) .
C8 H8A 0.9600 .
C8 H8B 0.9600 .
C8 H8C 0.9600 .
C51 Cl2 1.697(9) .
C51 Cl1 1.726(7) .
C51 Cl3 1.763(8) .
C51 H51 0.9800 .
